data_4316669
loop_
_publ_author_name
'Arpita Jana'
'Samit Majumder'
'Luca Carrella'
'Malabika Nayak'
'Thomas Weyhermueller'
'Supriya Dutta'
'Dieter Schollmeyer'
'Eva Rentschler'
'Rajesh Koner'
'Sasankasekhar Mohanta'

_publ_section_title
;
 Syntheses, Structures, and Magnetic Properties of Diphenoxo-Bridged
 CuIILnIII and NiII(Low-Spin)LnIII Compounds Derived from a Compartmental
 Ligand (Ln = Ce-Yb)
;
_journal_name_full 'Inorganic Chemistry'
_journal_page_first 9012
_journal_page_last 9025
_journal_paper_doi 10.1021/ic101445n
_journal_volume 49
_journal_year 2010
_chemical_formula_sum 'C24 H30 Ce N5 Ni O14'
_chemical_formula_weight 811.36
_chemical_name_systematic
; 
 ? 
;
_space_group_IT_number 14
_symmetry_cell_setting monoclinic
_symmetry_space_group_name_Hall '-P 2ybc'
_symmetry_space_group_name_H-M 'P 1 21/c 1'
_atom_sites_solution_hydrogens geom
_atom_sites_solution_primary direct
_atom_sites_solution_secondary difmap
_audit_creation_method SHELXL-97
_cell_angle_alpha 90.00
_cell_angle_beta 116.768(3)
_cell_angle_gamma 90.00
_cell_formula_units_Z 4
_cell_length_a 14.406(2)
_cell_length_b 13.995(2)
_cell_length_c 15.826(2)
_cell_measurement_temperature 100(2)
_cell_volume 2848.8(7)
_computing_cell_refinement 'Nonius Collect Software'
_computing_data_collection 'Nonius Collect Software'
_computing_data_reduction 'Nonius Collect Software'
_computing_structure_refinement 'SHELXL-97 (Sheldrick, 1997)'
_computing_structure_solution 'SHELXS-97 (Sheldrick, 1990)'
_diffrn_ambient_temperature 100(2)
_diffrn_measured_fraction_theta_full 0.999
_diffrn_measured_fraction_theta_max 0.999
_diffrn_measurement_device_type 'Bruker-Nounius Kappa-CCD'
_diffrn_measurement_method '1025 images at 1.0 deg. stepwise rotation in omega and phi, 20 sec./frame'
_diffrn_radiation_monochromator graphite
_diffrn_radiation_source 'rotating anode'
_diffrn_radiation_type MoK\a
_diffrn_radiation_wavelength 0.71073
_diffrn_reflns_av_R_equivalents 0.0641
_diffrn_reflns_av_sigmaI/netI 0.0472
_diffrn_reflns_limit_h_max 20
_diffrn_reflns_limit_h_min -20
_diffrn_reflns_limit_k_max 20
_diffrn_reflns_limit_k_min -19
_diffrn_reflns_limit_l_max 22
_diffrn_reflns_limit_l_min -22
_diffrn_reflns_number 49238
_diffrn_reflns_theta_full 31.00
_diffrn_reflns_theta_max 31.00
_diffrn_reflns_theta_min 2.88
_exptl_absorpt_coefficient_mu 2.319
_exptl_absorpt_correction_T_max 0.566
_exptl_absorpt_correction_T_min 0.453
_exptl_absorpt_correction_type multi-scan
_exptl_absorpt_process_details 'SADABS 2008/1, Bruker AXS (2008)'
_exptl_crystal_colour red
_exptl_crystal_density_diffrn 1.892
_exptl_crystal_density_method 'not measured'
_exptl_crystal_description 'transparent block'
_exptl_crystal_F_000 1628
_exptl_crystal_size_max 0.35
_exptl_crystal_size_mid 0.33
_exptl_crystal_size_min 0.26
_refine_diff_density_max 1.671
_refine_diff_density_min -1.729
_refine_diff_density_rms 0.140
_refine_ls_extinction_method none
_refine_ls_goodness_of_fit_ref 1.046
_refine_ls_hydrogen_treatment mixed
_refine_ls_matrix_type full
_refine_ls_number_parameters 433
_refine_ls_number_reflns 9079
_refine_ls_number_restraints 20
_refine_ls_restrained_S_all 1.048
_refine_ls_R_factor_all 0.0590
_refine_ls_R_factor_gt 0.0385
_refine_ls_shift/su_max 0.002
_refine_ls_shift/su_mean 0.000
_refine_ls_structure_factor_coef Fsqd
_refine_ls_weighting_details 'calc w=1/[\s^2^(Fo^2^)+(0.0372P)^2^+3.9974P] where P=(Fo^2^+2Fc^2^)/3'
_refine_ls_weighting_scheme calc
_refine_ls_wR_factor_gt 0.0816
_refine_ls_wR_factor_ref 0.0902
_reflns_number_gt 7019
_reflns_number_total 9079
_reflns_threshold_expression >2sigma(I)
_cod_data_source_file ic101445n_si_001_09.cif
_cod_data_source_block 13
_cod_depositor_comments
;
The following automatic conversions were performed:

'_exptl_absorpt_correction_type' value 'Multi-Scan' changed to
'multi-scan' according to the built-in table from CIF Core dictionary
named 'cif_core.dic' version 2.4.1 from 2010-06-29.

Automatic conversion script
Id: cif_fix_values 1646 2011-03-28 12:23:43Z adriana 
;
_cod_database_code 4316669

loop_
_symmetry_equiv_pos_as_xyz
'x, y, z'
'-x, y+1/2, -z+1/2'
'-x, -y, -z'
'x, -y-1/2, z-1/2'

loop_
_atom_site_label
_atom_site_type_symbol
_atom_site_fract_x
_atom_site_fract_y
_atom_site_fract_z
_atom_site_U_iso_or_equiv
_atom_site_adp_type
_atom_site_occupancy
_atom_site_symmetry_multiplicity
_atom_site_calc_flag
_atom_site_refinement_flags
_atom_site_disorder_assembly
_atom_site_disorder_group
Ce1 Ce 1.296107(11) 1.255606(10) 0.902686(10) 0.01383(4) Uani 1 1 d . A .
Ni1 Ni 1.04618(3) 1.19592(3) 0.88306(3) 0.01690(8) Uani 1 1 d . A .
O1 O 1.12711(14) 1.30549(13) 0.90597(14) 0.0166(4) Uani 1 1 d . . .
C2 C 1.0938(2) 1.3942(2) 0.8993(2) 0.0173(5) Uani 1 1 d . . .
C3 C 1.1627(2) 1.4689(2) 0.9056(2) 0.0181(5) Uani 1 1 d . A .
C4 C 1.1318(2) 1.5632(2) 0.8979(2) 0.0250(6) Uani 1 1 d . . .
H4 H 1.1790 1.6124 0.9017 0.030 Uiso 1 1 calc R . .
C5 C 1.0321(2) 1.5873(2) 0.8847(2) 0.0274(7) Uani 1 1 d . . .
H5 H 1.0115 1.6524 0.8791 0.033 Uiso 1 1 calc R . .
C6 C 0.9642(2) 1.5163(2) 0.8797(2) 0.0246(6) Uani 1 1 d . . .
H6 H 0.8965 1.5325 0.8710 0.030 Uiso 1 1 calc R . .
C7 C 0.9938(2) 1.4200(2) 0.8874(2) 0.0207(6) Uani 1 1 d . . .
C8 C 0.9206(2) 1.3493(2) 0.8833(3) 0.0288(7) Uani 1 1 d . A .
H8 H 0.8571 1.3714 0.8812 0.035 Uiso 1 1 calc R . .
N9 N 0.9328(2) 1.25870(18) 0.8824(2) 0.0298(6) Uani 1 1 d D . .
C10 C 0.8376(4) 1.1922(4) 0.8474(5) 0.0230(9) Uani 0.436(3) 1 d PD A 1
H10 H 0.8108 1.1814 0.7779 0.028 Uiso 0.436(3) 1 calc PR A 1
C11 C 0.7486(7) 1.2241(5) 0.8671(13) 0.0352(12) Uani 0.436(3) 1 d PD A 1
H11A H 0.7167 1.2829 0.8309 0.042 Uiso 0.436(3) 1 calc PR A 1
H11B H 0.7748 1.2383 0.9353 0.042 Uiso 0.436(3) 1 calc PR A 1
C12 C 0.6668(5) 1.1435(5) 0.8377(6) 0.0326(12) Uani 0.436(3) 1 d PD A 1
H12A H 0.6081 1.1638 0.8500 0.039 Uiso 0.436(3) 1 calc PR A 1
H12B H 0.6393 1.1308 0.7691 0.039 Uiso 0.436(3) 1 calc PR A 1
C13 C 0.7154(5) 1.0528(5) 0.8934(6) 0.0307(11) Uani 0.436(3) 1 d PD A 1
H13A H 0.6620 1.0021 0.8765 0.037 Uiso 0.436(3) 1 calc PR A 1
H13B H 0.7442 1.0654 0.9621 0.037 Uiso 0.436(3) 1 calc PR A 1
C14 C 0.8023(7) 1.0203(6) 0.8691(14) 0.0474(18) Uani 0.436(3) 1 d PD A 1
H14A H 0.7739 1.0091 0.8002 0.057 Uiso 0.436(3) 1 calc PR A 1
H14B H 0.8334 0.9600 0.9025 0.057 Uiso 0.436(3) 1 calc PR A 1
C15 C 0.8853(4) 1.0992(4) 0.9001(5) 0.0232(9) Uani 0.436(3) 1 d PD A 1
H15 H 0.9176 1.1089 0.9702 0.028 Uiso 0.436(3) 1 calc PR A 1
C10' C 0.8645(4) 1.1907(3) 0.9044(4) 0.0230(9) Uani 0.564(3) 1 d PD A 2
H10' H 0.9002 1.1677 0.9713 0.028 Uiso 0.564(3) 1 calc PR A 2
C11' C 0.7571(6) 1.2308(5) 0.8797(10) 0.0352(12) Uani 0.564(3) 1 d PD A 2
H11C H 0.7238 1.2545 0.8137 0.042 Uiso 0.564(3) 1 calc PR A 2
H11D H 0.7623 1.2844 0.9224 0.042 Uiso 0.564(3) 1 calc PR A 2
C12' C 0.6928(5) 1.1485(4) 0.8917(5) 0.0326(12) Uani 0.564(3) 1 d PD A 2
H12C H 0.7254 1.1272 0.9585 0.039 Uiso 0.564(3) 1 calc PR A 2
H12D H 0.6218 1.1714 0.8756 0.039 Uiso 0.564(3) 1 calc PR A 2
C13' C 0.6865(4) 1.0647(4) 0.8280(5) 0.0307(11) Uani 0.564(3) 1 d PD A 2
H13C H 0.6514 1.0853 0.7610 0.037 Uiso 0.564(3) 1 calc PR A 2
H13D H 0.6448 1.0127 0.8365 0.037 Uiso 0.564(3) 1 calc PR A 2
C14' C 0.7956(6) 1.0276(5) 0.8518(11) 0.0474(18) Uani 0.564(3) 1 d PD A 2
H14C H 0.7915 0.9726 0.8109 0.057 Uiso 0.564(3) 1 calc PR A 2
H14D H 0.8317 1.0068 0.9187 0.057 Uiso 0.564(3) 1 calc PR A 2
C15' C 0.8547(3) 1.1113(4) 0.8344(4) 0.0232(9) Uani 0.564(3) 1 d PD A 2
H15' H 0.8194 1.1341 0.7674 0.028 Uiso 0.564(3) 1 calc PR A 2
N16 N 0.9688(2) 1.0871(2) 0.8657(3) 0.0424(8) Uani 1 1 d D . .
C17 C 0.9942(3) 1.0016(2) 0.8559(3) 0.0368(9) Uani 1 1 d . A .
H17 H 0.9448 0.9526 0.8462 0.044 Uiso 1 1 calc R . .
C18 C 1.0909(2) 0.9740(2) 0.8582(2) 0.0208(6) Uani 1 1 d . . .
C19 C 1.1054(2) 0.8758(2) 0.8485(2) 0.0234(6) Uani 1 1 d . A .
H19 H 1.0519 0.8315 0.8402 0.028 Uiso 1 1 calc R . .
C20 C 1.1966(2) 0.8442(2) 0.8509(2) 0.0269(7) Uani 1 1 d . . .
H20 H 1.2067 0.7779 0.8450 0.032 Uiso 1 1 calc R A .
C21 C 1.2745(2) 0.9092(2) 0.8622(2) 0.0228(6) Uani 1 1 d . A .
H21 H 1.3375 0.8869 0.8635 0.027 Uiso 1 1 calc R . .
C22 C 1.2612(2) 1.0053(2) 0.8713(2) 0.0176(5) Uani 1 1 d . . .
C23 C 1.1681(2) 1.04068(19) 0.8694(2) 0.0170(5) Uani 1 1 d . A .
O24 O 1.15881(14) 1.13382(14) 0.87826(15) 0.0198(4) Uani 1 1 d . . .
O25 O 1.25954(14) 1.43912(14) 0.91864(15) 0.0190(4) Uani 1 1 d . . .
C26 C 1.3387(2) 1.5130(2) 0.9421(2) 0.0201(6) Uani 1 1 d . A .
H26A H 1.3097 1.5672 0.8976 0.024 Uiso 1 1 calc R . .
H26B H 1.3985 1.4869 0.9346 0.024 Uiso 1 1 calc R . .
C27 C 1.3757(2) 1.5485(2) 1.0416(2) 0.0266(7) Uani 1 1 d . . .
H27A H 1.3165 1.5732 1.0496 0.040 Uiso 1 1 calc R A .
H27B H 1.4267 1.5997 1.0541 0.040 Uiso 1 1 calc R . .
H27C H 1.4081 1.4959 1.0861 0.040 Uiso 1 1 calc R . .
O28 O 1.33610(14) 1.07336(14) 0.88568(14) 0.0171(4) Uani 1 1 d . A .
C29 C 1.4283(2) 1.0406(2) 0.8774(2) 0.0190(6) Uani 1 1 d . . .
H29A H 1.4527 0.9795 0.9119 0.023 Uiso 1 1 calc R A .
H29B H 1.4847 1.0882 0.9071 0.023 Uiso 1 1 calc R . .
C30 C 1.4056(2) 1.0267(2) 0.7750(2) 0.0264(7) Uani 1 1 d . A .
H30A H 1.3472 0.9823 0.7445 0.040 Uiso 1 1 calc R . .
H30B H 1.4672 1.0003 0.7722 0.040 Uiso 1 1 calc R . .
H30C H 1.3878 1.0883 0.7421 0.040 Uiso 1 1 calc R . .
N40 N 1.42069(17) 1.31419(17) 0.79848(16) 0.0174(5) Uani 1 1 d . A .
O41 O 1.35006(15) 1.36781(14) 0.79825(15) 0.0208(4) Uani 1 1 d . . .
O42 O 1.45063(15) 1.24648(14) 0.85784(15) 0.0199(4) Uani 1 1 d . . .
O43 O 1.45765(16) 1.32606(17) 0.74269(15) 0.0258(5) Uani 1 1 d . . .
N50 N 1.16499(17) 1.26083(17) 0.68660(17) 0.0169(5) Uani 1 1 d . A .
O51 O 1.23538(15) 1.19885(15) 0.72367(14) 0.0205(4) Uani 1 1 d . . .
O52 O 1.14102(15) 1.30931(15) 0.74089(14) 0.0202(4) Uani 1 1 d . . .
O53 O 1.12108(16) 1.27317(17) 0.60021(15) 0.0258(5) Uani 1 1 d . . .
N60 N 1.51364(18) 1.27088(17) 1.06486(18) 0.0186(5) Uani 1 1 d . A .
O61 O 1.45749(15) 1.34329(14) 1.02560(15) 0.0215(4) Uani 1 1 d . . .
O62 O 1.47217(15) 1.18947(14) 1.03832(14) 0.0187(4) Uani 1 1 d . . .
O63 O 1.60366(16) 1.27990(16) 1.12540(17) 0.0289(5) Uani 1 1 d . . .
O70 O 1.29820(17) 1.2322(2) 1.06017(16) 0.0308(6) Uani 1 1 d D . .
H70A H 1.348(2) 1.214(3) 1.1105(17) 0.046 Uiso 1 1 d D . .
H70B H 1.2442(15) 1.238(3) 1.067(3) 0.046 Uiso 1 1 d D . .

loop_
_atom_site_aniso_label
_atom_site_aniso_U_11
_atom_site_aniso_U_22
_atom_site_aniso_U_33
_atom_site_aniso_U_23
_atom_site_aniso_U_13
_atom_site_aniso_U_12
Ce1 0.01300(6) 0.01403(7) 0.01555(7) -0.00043(6) 0.00739(5) -0.00023(5)
Ni1 0.01468(15) 0.01600(17) 0.02233(17) -0.00505(14) 0.01037(13) -0.00190(13)
O1 0.0149(8) 0.0146(9) 0.0226(10) -0.0008(7) 0.0104(8) 0.0000(7)
C2 0.0188(12) 0.0161(12) 0.0185(13) -0.0006(10) 0.0097(10) 0.0021(10)
C3 0.0164(12) 0.0161(12) 0.0207(13) -0.0021(10) 0.0075(11) 0.0018(10)
C4 0.0240(14) 0.0154(13) 0.0366(17) -0.0023(12) 0.0146(13) 0.0001(11)
C5 0.0245(14) 0.0189(14) 0.0391(18) -0.0023(13) 0.0145(13) 0.0048(11)
C6 0.0205(13) 0.0243(15) 0.0305(16) -0.0025(12) 0.0128(12) 0.0074(11)
C7 0.0195(12) 0.0216(14) 0.0225(14) -0.0022(11) 0.0109(11) 0.0020(11)
C8 0.0209(13) 0.0251(15) 0.049(2) -0.0010(14) 0.0231(14) 0.0019(12)
N9 0.0243(12) 0.0231(13) 0.0536(18) -0.0021(12) 0.0279(13) -0.0009(10)
C10 0.0188(19) 0.027(2) 0.028(2) -0.001(2) 0.014(2) -0.0052(16)
C11 0.0275(17) 0.0267(18) 0.062(4) 0.0002(18) 0.030(2) 0.0012(14)
C12 0.030(2) 0.034(2) 0.043(3) -0.006(3) 0.025(3) -0.003(2)
C13 0.022(2) 0.032(2) 0.039(3) 0.000(2) 0.015(2) -0.0023(18)
C14 0.0292(18) 0.027(2) 0.091(5) -0.016(2) 0.031(3) -0.0060(16)
C15 0.0146(18) 0.024(2) 0.031(2) -0.0040(19) 0.0104(18) -0.0003(15)
C10' 0.0188(19) 0.027(2) 0.028(2) -0.001(2) 0.014(2) -0.0052(16)
C11' 0.0275(17) 0.0267(18) 0.062(4) 0.0002(18) 0.030(2) 0.0012(14)
C12' 0.030(2) 0.034(2) 0.043(3) -0.006(3) 0.025(3) -0.003(2)
C13' 0.022(2) 0.032(2) 0.039(3) 0.000(2) 0.015(2) -0.0023(18)
C14' 0.0292(18) 0.027(2) 0.091(5) -0.016(2) 0.031(3) -0.0060(16)
C15' 0.0146(18) 0.024(2) 0.031(2) -0.0040(19) 0.0104(18) -0.0003(15)
N16 0.0229(12) 0.0238(14) 0.091(3) -0.0223(15) 0.0347(15) -0.0095(11)
C17 0.0257(15) 0.0219(15) 0.069(3) -0.0176(16) 0.0269(17) -0.0104(12)
C18 0.0175(12) 0.0174(13) 0.0289(15) -0.0040(11) 0.0118(11) -0.0028(10)
C19 0.0205(13) 0.0159(13) 0.0328(16) -0.0009(12) 0.0112(12) -0.0025(10)
C20 0.0238(14) 0.0151(13) 0.0408(19) -0.0010(12) 0.0137(14) 0.0008(11)
C21 0.0210(13) 0.0159(13) 0.0317(16) 0.0013(12) 0.0121(12) 0.0027(10)
C22 0.0191(12) 0.0152(12) 0.0196(13) -0.0003(10) 0.0097(11) -0.0002(10)
C23 0.0177(12) 0.0144(12) 0.0192(13) -0.0017(10) 0.0086(10) 0.0006(10)
O24 0.0163(9) 0.0138(9) 0.0305(11) -0.0036(8) 0.0116(8) -0.0022(7)
O25 0.0173(9) 0.0131(9) 0.0282(11) -0.0014(8) 0.0116(8) -0.0011(7)
C26 0.0186(12) 0.0148(12) 0.0283(15) -0.0003(11) 0.0118(11) -0.0020(10)
C27 0.0259(14) 0.0257(15) 0.0283(16) -0.0065(13) 0.0124(13) -0.0022(12)
O28 0.0150(8) 0.0148(9) 0.0240(10) -0.0007(8) 0.0109(8) 0.0008(7)
C29 0.0157(12) 0.0160(13) 0.0278(15) 0.0018(11) 0.0121(11) 0.0028(10)
C30 0.0283(14) 0.0270(16) 0.0302(16) -0.0007(13) 0.0187(13) 0.0049(12)
N40 0.0148(10) 0.0193(11) 0.0176(11) -0.0021(9) 0.0070(9) -0.0038(9)
O41 0.0204(9) 0.0181(10) 0.0266(10) 0.0015(8) 0.0128(8) 0.0007(8)
O42 0.0193(9) 0.0209(10) 0.0235(10) 0.0026(8) 0.0130(8) 0.0015(8)
O43 0.0252(10) 0.0356(12) 0.0237(10) -0.0012(9) 0.0174(9) -0.0046(9)
N50 0.0131(9) 0.0212(12) 0.0175(11) -0.0003(9) 0.0079(8) -0.0023(8)
O51 0.0196(9) 0.0186(10) 0.0231(10) 0.0009(8) 0.0093(8) 0.0033(8)
O52 0.0181(9) 0.0236(10) 0.0205(10) -0.0022(8) 0.0101(8) 0.0025(8)
O53 0.0221(10) 0.0387(13) 0.0154(10) 0.0018(9) 0.0075(8) -0.0006(9)
N60 0.0172(10) 0.0167(11) 0.0211(12) -0.0014(9) 0.0079(9) -0.0009(8)
O61 0.0199(9) 0.0142(9) 0.0253(11) 0.0006(8) 0.0057(8) 0.0029(7)
O62 0.0198(9) 0.0149(9) 0.0223(10) -0.0003(8) 0.0102(8) -0.0009(7)
O63 0.0174(10) 0.0226(11) 0.0343(13) -0.0008(10) 0.0007(9) -0.0011(8)
O70 0.0180(10) 0.0578(16) 0.0179(10) 0.0081(10) 0.0092(8) 0.0080(10)

loop_
_atom_type_symbol
_atom_type_description
_atom_type_scat_dispersion_real
_atom_type_scat_dispersion_imag
_atom_type_scat_source
C C 0.0033 0.0016 'International Tables Vol C Tables 4.2.6.8 and 6.1.1.4'
H H 0.0000 0.0000 'International Tables Vol C Tables 4.2.6.8 and 6.1.1.4'
N N 0.0061 0.0033 'International Tables Vol C Tables 4.2.6.8 and 6.1.1.4'
O O 0.0106 0.0060 'International Tables Vol C Tables 4.2.6.8 and 6.1.1.4'
Ni Ni 0.3393 1.1124 'International Tables Vol C Tables 4.2.6.8 and 6.1.1.4'
Ce Ce -0.2486 2.6331 'International Tables Vol C Tables 4.2.6.8 and 6.1.1.4'

loop_
_geom_angle_atom_site_label_1
_geom_angle_atom_site_label_2
_geom_angle_atom_site_label_3
_geom_angle
_geom_angle_site_symmetry_1
_geom_angle_site_symmetry_3
_geom_angle_publ_flag
O70 Ce1 O24 73.68(8) . . ?
O70 Ce1 O1 66.39(7) . . ?
O24 Ce1 O1 59.73(6) . . ?
O70 Ce1 O61 73.01(8) . . ?
O24 Ce1 O61 145.36(7) . . ?
O1 Ce1 O61 113.52(6) . . ?
O70 Ce1 O42 129.18(7) . . ?
O24 Ce1 O42 129.16(6) . . ?
O1 Ce1 O42 161.78(6) . . ?
O61 Ce1 O42 68.92(7) . . ?
O70 Ce1 O41 145.88(8) . . ?
O24 Ce1 O41 138.00(7) . . ?
O1 Ce1 O41 113.72(6) . . ?
O61 Ce1 O41 76.64(7) . . ?
O42 Ce1 O41 48.31(6) . . ?
O70 Ce1 O52 129.01(7) . . ?
O24 Ce1 O52 77.26(7) . . ?
O1 Ce1 O52 62.86(6) . . ?
O61 Ce1 O52 132.82(6) . . ?
O42 Ce1 O52 101.65(6) . . ?
O41 Ce1 O52 65.29(6) . . ?
O70 Ce1 O62 64.44(7) . . ?
O24 Ce1 O62 106.80(6) . . ?
O1 Ce1 O62 130.79(6) . . ?
O61 Ce1 O62 48.97(6) . . ?
O42 Ce1 O62 65.33(6) . . ?
O41 Ce1 O62 105.75(6) . . ?
O52 Ce1 O62 166.15(6) . . ?
O70 Ce1 O28 93.98(8) . . ?
O24 Ce1 O28 61.52(6) . . ?
O1 Ce1 O28 121.11(6) . . ?
O61 Ce1 O28 111.80(6) . . ?
O42 Ce1 O28 71.15(6) . . ?
O41 Ce1 O28 111.70(6) . . ?
O52 Ce1 O28 107.63(6) . . ?
O62 Ce1 O28 64.75(6) . . ?
O70 Ce1 O25 86.90(8) . . ?
O24 Ce1 O25 119.72(6) . . ?
O1 Ce1 O25 60.16(6) . . ?
O61 Ce1 O25 67.51(6) . . ?
O42 Ce1 O25 107.53(6) . . ?
O41 Ce1 O25 67.11(6) . . ?
O52 Ce1 O25 72.50(6) . . ?
O62 Ce1 O25 114.83(6) . . ?
O28 Ce1 O25 178.68(6) . . ?
O70 Ce1 O51 150.00(8) . . ?
O24 Ce1 O51 77.07(7) . . ?
O1 Ce1 O51 104.00(6) . . ?
O61 Ce1 O51 133.93(7) . . ?
O42 Ce1 O51 67.23(6) . . ?
O41 Ce1 O51 64.04(6) . . ?
O52 Ce1 O51 47.80(6) . . ?
O62 Ce1 O51 119.42(6) . . ?
O28 Ce1 O51 65.85(6) . . ?
O25 Ce1 O51 113.73(6) . . ?
O70 Ce1 Ni1 67.36(5) . . ?
O24 Ce1 Ni1 29.83(4) . . ?
O1 Ce1 Ni1 29.91(4) . . ?
O61 Ce1 Ni1 135.21(5) . . ?
O42 Ce1 Ni1 155.40(5) . . ?
O41 Ce1 Ni1 130.91(4) . . ?
O52 Ce1 Ni1 66.56(5) . . ?
O62 Ce1 Ni1 123.34(4) . . ?
O28 Ce1 Ni1 91.31(4) . . ?
O25 Ce1 Ni1 89.95(4) . . ?
O51 Ce1 Ni1 90.14(4) . . ?
N16 Ni1 N9 85.28(12) . . ?
N16 Ni1 O1 177.66(14) . . ?
N9 Ni1 O1 94.82(10) . . ?
N16 Ni1 O24 95.05(10) . . ?
N9 Ni1 O24 177.55(12) . . ?
O1 Ni1 O24 84.95(8) . . ?
N16 Ni1 Ce1 136.77(8) . . ?
N9 Ni1 Ce1 137.94(8) . . ?
O1 Ni1 Ce1 43.23(6) . . ?
O24 Ni1 Ce1 41.73(6) . . ?
C2 O1 Ni1 125.96(17) . . ?
C2 O1 Ce1 124.84(17) . . ?
Ni1 O1 Ce1 106.86(8) . . ?
O1 C2 C3 118.2(2) . . ?
O1 C2 C7 124.3(3) . . ?
C3 C2 C7 117.5(3) . . ?
O25 C3 C4 124.5(3) . . ?
O25 C3 C2 114.7(2) . . ?
C4 C3 C2 120.8(3) . . ?
C3 C4 C5 120.8(3) . . ?
C6 C5 C4 119.5(3) . . ?
C5 C6 C7 120.7(3) . . ?
C6 C7 C2 120.5(3) . . ?
C6 C7 C8 118.2(3) . . ?
C2 C7 C8 121.2(3) . . ?
N9 C8 C7 125.8(3) . . ?
C8 N9 C10' 120.8(3) . . ?
C8 N9 C10 119.9(3) . . ?
C10' N9 C10 30.6(3) . . ?
C8 N9 Ni1 126.5(2) . . ?
C10' N9 Ni1 111.3(2) . . ?
C10 N9 Ni1 110.8(3) . . ?
C11 C10 C15 110.5(6) . . ?
C11 C10 N9 116.5(5) . . ?
C15 C10 N9 102.1(4) . . ?
C10 C11 C12 109.0(6) . . ?
C13 C12 C11 110.1(7) . . ?
C12 C13 C14 108.4(7) . . ?
C13 C14 C15 108.2(7) . . ?
C10 C15 C14 110.1(6) . . ?
C10 C15 N16 97.5(4) . . ?
C14 C15 N16 115.4(6) . . ?
N9 C10' C11' 113.5(5) . . ?
N9 C10' C15' 98.5(3) . . ?
C11' C10' C15' 109.3(5) . . ?
C10' C11' C12' 106.9(5) . . ?
C13' C12' C11' 110.7(6) . . ?
C12' C13' C14' 110.4(6) . . ?
C13' C14' C15' 106.6(5) . . ?
N16 C15' C10' 101.0(3) . . ?
N16 C15' C14' 111.9(4) . . ?
C10' C15' C14' 107.5(6) . . ?
C17 N16 C15' 119.5(3) . . ?
C17 N16 C15 117.3(4) . . ?
C15' N16 C15 35.9(3) . . ?
C17 N16 Ni1 127.3(2) . . ?
C15' N16 Ni1 111.0(3) . . ?
C15 N16 Ni1 112.1(3) . . ?
N16 C17 C18 125.3(3) . . ?
C23 C18 C19 121.0(3) . . ?
C23 C18 C17 122.1(3) . . ?
C19 C18 C17 116.8(3) . . ?
C20 C19 C18 119.9(3) . . ?
C19 C20 C21 120.1(3) . . ?
C22 C21 C20 120.6(3) . . ?
C21 C22 O28 123.8(3) . . ?
C21 C22 C23 121.0(3) . . ?
O28 C22 C23 115.1(2) . . ?
O24 C23 C18 123.8(3) . . ?
O24 C23 C22 118.8(2) . . ?
C18 C23 C22 117.4(2) . . ?
C23 O24 Ni1 126.29(18) . . ?
C23 O24 Ce1 125.15(17) . . ?
Ni1 O24 Ce1 108.44(9) . . ?
C3 O25 C26 116.5(2) . . ?
C3 O25 Ce1 120.55(16) . . ?
C26 O25 Ce1 122.96(15) . . ?
O25 C26 C27 111.7(2) . . ?
C22 O28 C29 116.3(2) . . ?
C22 O28 Ce1 119.40(15) . . ?
C29 O28 Ce1 123.77(15) . . ?
O28 C29 C30 111.6(2) . . ?
O43 N40 O41 121.7(2) . . ?
O43 N40 O42 121.4(2) . . ?
O41 N40 O42 116.9(2) . . ?
N40 O41 Ce1 96.25(15) . . ?
N40 O42 Ce1 96.73(15) . . ?
O53 N50 O52 121.3(2) . . ?
O53 N50 O51 121.1(2) . . ?
O52 N50 O51 117.6(2) . . ?
N50 O51 Ce1 95.69(15) . . ?
N50 O52 Ce1 97.83(15) . . ?
O63 N60 O62 121.9(2) . . ?
O63 N60 O61 121.2(2) . . ?
O62 N60 O61 117.0(2) . . ?
N60 O61 Ce1 98.56(15) . . ?
N60 O62 Ce1 95.22(15) . . ?

loop_
_geom_bond_atom_site_label_1
_geom_bond_atom_site_label_2
_geom_bond_distance
_geom_bond_site_symmetry_2
_geom_bond_publ_flag
Ce1 O70 2.501(2) . ?
Ce1 O24 2.5055(19) . ?
Ce1 O1 2.5556(19) . ?
Ce1 O61 2.573(2) . ?
Ce1 O42 2.626(2) . ?
Ce1 O41 2.638(2) . ?
Ce1 O52 2.638(2) . ?
Ce1 O62 2.644(2) . ?
Ce1 O28 2.6550(19) . ?
Ce1 O25 2.657(2) . ?
Ce1 O51 2.681(2) . ?
Ce1 Ni1 3.5707(6) . ?
Ni1 N16 1.833(3) . ?
Ni1 N9 1.851(3) . ?
Ni1 O1 1.8605(19) . ?
Ni1 O24 1.872(2) . ?
O1 C2 1.319(3) . ?
C2 C3 1.413(4) . ?
C2 C7 1.413(4) . ?
C3 O25 1.380(3) . ?
C3 C4 1.381(4) . ?
C4 C5 1.395(4) . ?
C5 C6 1.371(4) . ?
C6 C7 1.402(4) . ?
C7 C8 1.426(4) . ?
C8 N9 1.281(4) . ?
N9 C10' 1.517(4) . ?
N9 C10 1.539(4) . ?
C10 C11 1.518(8) . ?
C10 C15 1.531(7) . ?
C11 C12 1.543(8) . ?
C12 C13 1.524(8) . ?
C13 C14 1.535(9) . ?
C14 C15 1.536(8) . ?
C15 N16 1.537(4) . ?
C10' C11' 1.523(7) . ?
C10' C15' 1.530(6) . ?
C11' C12' 1.543(7) . ?
C12' C13' 1.522(7) . ?
C13' C14' 1.533(7) . ?
C14' C15' 1.544(8) . ?
C15' N16 1.526(4) . ?
N16 C17 1.281(4) . ?
C17 C18 1.429(4) . ?
C18 C23 1.400(4) . ?
C18 C19 1.410(4) . ?
C19 C20 1.370(4) . ?
C20 C21 1.393(4) . ?
C21 C22 1.376(4) . ?
C22 O28 1.379(3) . ?
C22 C23 1.418(4) . ?
C23 O24 1.324(3) . ?
O25 C26 1.458(3) . ?
C26 C27 1.502(4) . ?
O28 C29 1.466(3) . ?
C29 C30 1.514(4) . ?
N40 O43 1.231(3) . ?
N40 O41 1.263(3) . ?
N40 O42 1.265(3) . ?
N50 O53 1.233(3) . ?
N50 O52 1.259(3) . ?
N50 O51 1.260(3) . ?
N60 O63 1.223(3) . ?
N60 O62 1.267(3) . ?
N60 O61 1.271(3) . ?
